data_7701783
loop_
_publ_author_name
'Arp, Fabian F.'
'Bhuvanesh, Nattamai'
'Bl\"umel, Janet'

_publ_section_title
;
 Hydrogen peroxide adducts of triarylphosphine oxides.
;
_journal_issue 38
_journal_name_full 'Dalton transactions (Cambridge, England : 2003)'
_journal_page_first 14312
_journal_page_last 14325
_journal_paper_doi 10.1039/c9dt03070k
_journal_volume 48
_journal_year 2019
_chemical_formula_moiety '2(C21 H21 O P), H2 O2'
_chemical_formula_sum 'C42 H44 O4 P2'
_chemical_formula_weight 674.71
_space_group_crystal_system monoclinic
_space_group_IT_number 15
_space_group_name_Hall '-C 2yc'
_space_group_name_H-M_alt 'C 1 2/c 1'
_atom_sites_solution_hydrogens mixed
_atom_sites_solution_primary dual
_audit_creation_date 2018-07-02
_audit_creation_method
;
Olex2 1.2
(compiled 2018.05.29 svn.r3508 for OlexSys, GUI svn.r5506)
;
_audit_update_record
;
2019-02-20 deposited with the CCDC.	2019-08-27 downloaded from the CCDC.
;
_cell_angle_alpha 90
_cell_angle_beta 104.688(2)
_cell_angle_gamma 90
_cell_formula_units_Z 4
_cell_length_a 15.5361(11)
_cell_length_b 12.2423(9)
_cell_length_c 19.5371(14)
_cell_measurement_reflns_used 9988
_cell_measurement_temperature 110.0
_cell_measurement_theta_max 27.406
_cell_measurement_theta_min 2.241
_cell_volume 3594.5(4)
_computing_cell_refinement 'SAINT V8.38A (Bruker AXS, 2016)'
_computing_data_reduction 'SAINT V8.38A (Bruker AXS, 2016)'
_computing_molecular_graphics 'Olex2 (Dolomanov et al., 2009)'
_computing_publication_material 'Olex2 (Dolomanov et al., 2009)'
_computing_structure_refinement 'ShelXL (Sheldrick, 2015)'
_computing_structure_solution 'ShelXT (Sheldrick, 2015)'
_diffrn_ambient_temperature 110.0
_diffrn_measured_fraction_theta_full 1.000
_diffrn_measured_fraction_theta_max 1.000
_diffrn_measurement_device_type 'Bruker APEX-II CCD'
_diffrn_measurement_method '\f and \w scans'
_diffrn_radiation_type MoK\a
_diffrn_radiation_wavelength 0.71073
_diffrn_reflns_av_R_equivalents 0.0944
_diffrn_reflns_av_unetI/netI 0.0487
_diffrn_reflns_Laue_measured_fraction_full 1.000
_diffrn_reflns_Laue_measured_fraction_max 1.000
_diffrn_reflns_limit_h_max 18
_diffrn_reflns_limit_h_min -18
_diffrn_reflns_limit_k_max 14
_diffrn_reflns_limit_k_min -14
_diffrn_reflns_limit_l_max 23
_diffrn_reflns_limit_l_min -23
_diffrn_reflns_number 28153
_diffrn_reflns_point_group_measured_fraction_full 1.000
_diffrn_reflns_point_group_measured_fraction_max 1.000
_diffrn_reflns_theta_full 24.998
_diffrn_reflns_theta_max 24.998
_diffrn_reflns_theta_min 2.146
_diffrn_standards_number 0
_exptl_absorpt_coefficient_mu 0.163
_exptl_absorpt_correction_T_max 0.7456
_exptl_absorpt_correction_T_min 0.4820
_exptl_absorpt_correction_type multi-scan
_exptl_absorpt_process_details
'SADABS-2016/2 (Bruker,2016/2) was used for absorption correction. wR2(int) was 0.1799 before and 0.1072 after correction. The Ratio of minimum to maximum transmission is 0.6465. The \l/2 correction factor is Not present.'
_exptl_crystal_colour colourless
_exptl_crystal_colour_primary colourless
_exptl_crystal_density_diffrn 1.247
_exptl_crystal_description block
_exptl_crystal_F_000 1432
_exptl_crystal_size_max 0.432
_exptl_crystal_size_mid 0.415
_exptl_crystal_size_min 0.372
_refine_diff_density_max 0.569
_refine_diff_density_min -0.511
_refine_diff_density_rms 0.078
_refine_ls_extinction_method none
_refine_ls_goodness_of_fit_ref 1.084
_refine_ls_hydrogen_treatment constr
_refine_ls_matrix_type full
_refine_ls_number_parameters 220
_refine_ls_number_reflns 3170
_refine_ls_number_restraints 0
_refine_ls_restrained_S_all 1.084
_refine_ls_R_factor_all 0.0744
_refine_ls_R_factor_gt 0.0595
_refine_ls_shift/su_max 0.000
_refine_ls_shift/su_mean 0.000
_refine_ls_structure_factor_coef Fsqd
_refine_ls_weighting_details 'w=1/[\s^2^(Fo^2^)+(0.0544P)^2^+12.7266P] where P=(Fo^2^+2Fc^2^)/3'
_refine_ls_weighting_scheme calc
_refine_ls_wR_factor_gt 0.1406
_refine_ls_wR_factor_ref 0.1501
_reflns_Friedel_coverage 0.000
_reflns_number_gt 2615
_reflns_number_total 3170
_reflns_threshold_expression 'I > 2\s(I)'
_cod_data_source_file c9dt03070k2.cif
_cod_data_source_block ffe313
_cod_database_code 7701783
_shelx_shelxl_version_number 2018/3
_shelx_space_group_comment
;
The symmetry employed for this shelxl refinement is uniquely defined
by the following loop, which should always be used as a source of
symmetry information in preference to the above space-group names.
They are only intended as comments.
;
_shelx_estimated_absorpt_t_max 0.942
_shelx_estimated_absorpt_t_min 0.933
_olex2_refinement_description
;
1. Fixed Uiso
 At 1.2 times of:
  All C(H) groups, All O(H) groups
 At 1.5 times of:
  All C(H,H,H) groups
2.a Riding coordinates:
 O2(H2A)
2.b Aromatic/amide H refined with riding coordinates:
 C2(H2), C3(H3), C5(H5), C6(H6), C9(H9), C10(H10), C12(H12), C13(H13),
 C16(H16), C17(H17), C19(H19), C20(H20)
2.c Idealised Me refined as rotating group:
 C7(H7A,H7B,H7C), C14(H14A,H14B,H14C), C21(H21A,H21B,H21C)
;
_olex2_submission_special_instructions 'No special instructions were received'

loop_
_space_group_symop_operation_xyz
'x, y, z'
'-x, y, -z+1/2'
'x+1/2, y+1/2, z'
'-x+1/2, y+1/2, -z+1/2'
'-x, -y, -z'
'x, -y, z-1/2'
'-x+1/2, -y+1/2, -z'
'x+1/2, -y+1/2, z-1/2'

loop_
_atom_site_label
_atom_site_type_symbol
_atom_site_fract_x
_atom_site_fract_y
_atom_site_fract_z
_atom_site_U_iso_or_equiv
_atom_site_adp_type
_atom_site_occupancy
_atom_site_site_symmetry_order
_atom_site_calc_flag
_atom_site_refinement_flags_posn
_atom_site_disorder_assembly
_atom_site_disorder_group
P1 P 0.40328(5) 0.25641(6) 0.40678(4) 0.0159(2) Uani 1 1 d . . .
O1 O 0.46984(13) 0.26255(16) 0.36347(10) 0.0223(5) Uani 1 1 d . . .
C1 C 0.34300(18) 0.3824(2) 0.40679(13) 0.0160(6) Uani 1 1 d . . .
C2 C 0.39073(19) 0.4790(2) 0.42346(15) 0.0204(6) Uani 1 1 d . . .
H2 H 0.453842 0.477355 0.433596 0.024 Uiso 1 1 calc R . .
C3 C 0.3479(2) 0.5771(2) 0.42551(15) 0.0222(7) Uani 1 1 d . . .
H3 H 0.381807 0.642010 0.437711 0.027 Uiso 1 1 calc R . .
C4 C 0.2551(2) 0.5821(2) 0.40983(15) 0.0212(6) Uani 1 1 d . . .
C5 C 0.20730(19) 0.4856(2) 0.39222(15) 0.0221(7) Uani 1 1 d . . .
H5 H 0.144139 0.487714 0.380889 0.027 Uiso 1 1 calc R . .
C6 C 0.24995(19) 0.3867(2) 0.39087(15) 0.0190(6) Uani 1 1 d . . .
H6 H 0.216072 0.321689 0.379133 0.023 Uiso 1 1 calc R . .
C7 C 0.2082(2) 0.6897(3) 0.4106(2) 0.0378(9) Uani 1 1 d . . .
H7A H 0.185406 0.693981 0.452865 0.057 Uiso 1 1 calc GR . .
H7B H 0.158645 0.695510 0.368191 0.057 Uiso 1 1 calc GR . .
H7C H 0.250213 0.749656 0.411092 0.057 Uiso 1 1 calc GR . .
C8 C 0.45521(18) 0.2270(2) 0.49813(15) 0.0169(6) Uani 1 1 d . . .
C9 C 0.43589(18) 0.2839(2) 0.55394(15) 0.0193(6) Uani 1 1 d . . .
H9 H 0.391085 0.338626 0.544489 0.023 Uiso 1 1 calc R . .
C10 C 0.4813(2) 0.2617(2) 0.62318(15) 0.0221(7) Uani 1 1 d . . .
H10 H 0.467537 0.302217 0.660509 0.027 Uiso 1 1 calc R . .
C11 C 0.54634(19) 0.1815(2) 0.63916(15) 0.0209(6) Uani 1 1 d . . .
C12 C 0.56397(19) 0.1235(2) 0.58319(16) 0.0229(7) Uani 1 1 d . . .
H12 H 0.607361 0.067068 0.592913 0.027 Uiso 1 1 calc R . .
C13 C 0.52016(19) 0.1454(2) 0.51381(16) 0.0220(7) Uani 1 1 d . . .
H13 H 0.534231 0.104994 0.476586 0.026 Uiso 1 1 calc R . .
C14 C 0.5976(2) 0.1578(3) 0.71406(16) 0.0324(8) Uani 1 1 d . . .
H14A H 0.587010 0.216219 0.745269 0.049 Uiso 1 1 calc GR . .
H14B H 0.661250 0.153867 0.716398 0.049 Uiso 1 1 calc GR . .
H14C H 0.577770 0.087966 0.729245 0.049 Uiso 1 1 calc GR . .
C15 C 0.32062(17) 0.1524(2) 0.37587(14) 0.0161(6) Uani 1 1 d . . .
C16 C 0.27784(18) 0.0985(2) 0.42065(15) 0.0171(6) Uani 1 1 d . . .
H16 H 0.293563 0.114178 0.469879 0.021 Uiso 1 1 calc R . .
C17 C 0.21232(18) 0.0220(2) 0.39353(15) 0.0199(6) Uani 1 1 d . . .
H17 H 0.183832 -0.014677 0.424628 0.024 Uiso 1 1 calc R . .
C18 C 0.18750(19) -0.0022(2) 0.32164(16) 0.0226(7) Uani 1 1 d . . .
C19 C 0.2317(2) 0.0517(3) 0.27737(16) 0.0245(7) Uani 1 1 d . . .
H19 H 0.216176 0.035820 0.228165 0.029 Uiso 1 1 calc R . .
C20 C 0.29724(19) 0.1273(2) 0.30387(15) 0.0206(6) Uani 1 1 d . . .
H20 H 0.326706 0.162707 0.272939 0.025 Uiso 1 1 calc R . .
C21 C 0.1176(3) -0.0853(3) 0.2913(2) 0.0456(10) Uani 1 1 d . . .
H21A H 0.146158 -0.153135 0.281954 0.068 Uiso 1 1 calc GR . .
H21B H 0.079158 -0.057494 0.246954 0.068 Uiso 1 1 calc GR . .
H21C H 0.081859 -0.099617 0.325014 0.068 Uiso 1 1 calc GR . .
O2 O 0.53102(16) 0.1151(2) 0.28261(13) 0.0431(6) Uani 1 1 d . A 1
H2A H 0.505515 0.142508 0.313019 0.052 Uiso 1 1 d R A 1

loop_
_atom_site_aniso_label
_atom_site_aniso_U_11
_atom_site_aniso_U_22
_atom_site_aniso_U_33
_atom_site_aniso_U_23
_atom_site_aniso_U_13
_atom_site_aniso_U_12
P1 0.0149(4) 0.0164(4) 0.0172(4) -0.0002(3) 0.0057(3) -0.0020(3)
O1 0.0202(11) 0.0272(11) 0.0237(11) -0.0005(9) 0.0132(9) -0.0040(9)
C1 0.0190(15) 0.0181(14) 0.0109(13) 0.0034(11) 0.0037(11) -0.0020(12)
C2 0.0161(15) 0.0235(16) 0.0209(15) 0.0015(12) 0.0032(12) -0.0012(12)
C3 0.0240(16) 0.0180(15) 0.0240(16) -0.0022(12) 0.0049(12) -0.0078(12)
C4 0.0250(16) 0.0225(16) 0.0157(15) -0.0020(11) 0.0047(12) 0.0023(12)
C5 0.0166(15) 0.0293(17) 0.0203(15) -0.0004(12) 0.0045(12) 0.0008(13)
C6 0.0193(15) 0.0197(15) 0.0176(14) -0.0007(12) 0.0038(11) -0.0037(12)
C7 0.035(2) 0.0280(19) 0.047(2) -0.0108(16) 0.0042(16) 0.0038(15)
C8 0.0134(14) 0.0157(14) 0.0211(15) -0.0010(11) 0.0035(11) -0.0030(11)
C9 0.0129(14) 0.0217(15) 0.0246(16) 0.0029(12) 0.0070(12) 0.0044(12)
C10 0.0240(16) 0.0248(16) 0.0187(15) -0.0002(12) 0.0077(12) 0.0036(13)
C11 0.0181(15) 0.0226(16) 0.0213(16) 0.0019(12) 0.0036(12) -0.0013(12)
C12 0.0185(15) 0.0180(15) 0.0305(17) 0.0025(12) 0.0032(12) 0.0065(12)
C13 0.0247(16) 0.0171(15) 0.0252(16) -0.0043(12) 0.0081(13) 0.0011(12)
C14 0.0279(18) 0.043(2) 0.0244(17) 0.0036(15) 0.0032(14) 0.0101(15)
C15 0.0134(14) 0.0142(14) 0.0209(15) -0.0002(11) 0.0049(11) -0.0005(11)
C16 0.0173(14) 0.0182(14) 0.0171(14) 0.0000(11) 0.0066(11) 0.0019(12)
C17 0.0171(15) 0.0215(15) 0.0240(16) 0.0039(12) 0.0105(12) 0.0029(12)
C18 0.0187(15) 0.0220(15) 0.0271(17) -0.0014(13) 0.0061(12) -0.0013(12)
C19 0.0258(17) 0.0290(17) 0.0175(15) -0.0010(12) 0.0033(12) -0.0026(13)
C20 0.0225(15) 0.0222(15) 0.0185(15) 0.0023(12) 0.0078(12) -0.0054(12)
C21 0.043(2) 0.053(2) 0.039(2) -0.0024(18) 0.0056(17) -0.0281(19)
O2 0.0410(15) 0.0501(16) 0.0428(14) -0.0041(12) 0.0189(11) 0.0062(12)

loop_
_atom_type_symbol
_atom_type_description
_atom_type_scat_dispersion_real
_atom_type_scat_dispersion_imag
_atom_type_scat_source
C C 0.0033 0.0016 'International Tables Vol C Tables 4.2.6.8 and 6.1.1.4'
H H 0.0000 0.0000 'International Tables Vol C Tables 4.2.6.8 and 6.1.1.4'
O O 0.0106 0.0060 'International Tables Vol C Tables 4.2.6.8 and 6.1.1.4'
P P 0.1023 0.0942 'International Tables Vol C Tables 4.2.6.8 and 6.1.1.4'

loop_
_geom_angle_atom_site_label_1
_geom_angle_atom_site_label_2
_geom_angle_atom_site_label_3
_geom_angle
_geom_angle_site_symmetry_1
O1 P1 C1 112.99(12) .
O1 P1 C8 111.78(12) .
O1 P1 C15 112.49(12) .
C8 P1 C1 105.87(12) .
C8 P1 C15 107.05(13) .
C15 P1 C1 106.18(12) .
C2 C1 P1 118.7(2) .
C2 C1 C6 118.7(3) .
C6 C1 P1 122.6(2) .
C1 C2 H2 119.5 .
C3 C2 C1 121.0(3) .
C3 C2 H2 119.5 .
C2 C3 H3 119.7 .
C2 C3 C4 120.7(3) .
C4 C3 H3 119.7 .
C3 C4 C7 120.6(3) .
C5 C4 C3 118.3(3) .
C5 C4 C7 121.1(3) .
C4 C5 H5 119.3 .
C6 C5 C4 121.3(3) .
C6 C5 H5 119.3 .
C1 C6 H6 120.0 .
C5 C6 C1 120.1(3) .
C5 C6 H6 120.0 .
C4 C7 H7A 109.5 .
C4 C7 H7B 109.5 .
C4 C7 H7C 109.5 .
H7A C7 H7B 109.5 .
H7A C7 H7C 109.5 .
H7B C7 H7C 109.5 .
C9 C8 P1 123.1(2) .
C9 C8 C13 118.3(3) .
C13 C8 P1 118.6(2) .
C8 C9 H9 119.7 .
C10 C9 C8 120.7(3) .
C10 C9 H9 119.7 .
C9 C10 H10 119.3 .
C9 C10 C11 121.4(3) .
C11 C10 H10 119.3 .
C10 C11 C12 117.6(3) .
C10 C11 C14 122.1(3) .
C12 C11 C14 120.4(3) .
C11 C12 H12 119.1 .
C13 C12 C11 121.8(3) .
C13 C12 H12 119.1 .
C8 C13 H13 119.9 .
C12 C13 C8 120.2(3) .
C12 C13 H13 119.9 .
C11 C14 H14A 109.5 .
C11 C14 H14B 109.5 .
C11 C14 H14C 109.5 .
H14A C14 H14B 109.5 .
H14A C14 H14C 109.5 .
H14B C14 H14C 109.5 .
C16 C15 P1 122.6(2) .
C16 C15 C20 119.1(2) .
C20 C15 P1 118.3(2) .
C15 C16 H16 119.9 .
C17 C16 C15 120.1(3) .
C17 C16 H16 119.9 .
C16 C17 H17 119.4 .
C16 C17 C18 121.2(3) .
C18 C17 H17 119.4 .
C17 C18 C19 118.1(3) .
C17 C18 C21 122.2(3) .
C19 C18 C21 119.7(3) .
C18 C19 H19 119.4 .
C20 C19 C18 121.1(3) .
C20 C19 H19 119.4 .
C15 C20 H20 119.8 .
C19 C20 C15 120.4(3) .
C19 C20 H20 119.8 .
C18 C21 H21A 109.5 .
C18 C21 H21B 109.5 .
C18 C21 H21C 109.5 .
H21A C21 H21B 109.5 .
H21A C21 H21C 109.5 .
H21B C21 H21C 109.5 .
O2 O2 H2A 107.4 2_655

loop_
_geom_bond_atom_site_label_1
_geom_bond_atom_site_label_2
_geom_bond_distance
_geom_bond_site_symmetry_2
P1 O1 1.495(2) .
P1 C1 1.805(3) .
P1 C8 1.799(3) .
P1 C15 1.801(3) .
C1 C2 1.389(4) .
C1 C6 1.400(4) .
C2 H2 0.9500 .
C2 C3 1.379(4) .
C3 H3 0.9500 .
C3 C4 1.397(4) .
C4 C5 1.390(4) .
C4 C7 1.507(4) .
C5 H5 0.9500 .
C5 C6 1.384(4) .
C6 H6 0.9500 .
C7 H7A 0.9800 .
C7 H7B 0.9800 .
C7 H7C 0.9800 .
C8 C9 1.390(4) .
C8 C13 1.397(4) .
C9 H9 0.9500 .
C9 C10 1.385(4) .
C10 H10 0.9500 .
C10 C11 1.386(4) .
C11 C12 1.389(4) .
C11 C14 1.506(4) .
C12 H12 0.9500 .
C12 C13 1.380(4) .
C13 H13 0.9500 .
C14 H14A 0.9800 .
C14 H14B 0.9800 .
C14 H14C 0.9800 .
C15 C16 1.392(4) .
C15 C20 1.395(4) .
C16 H16 0.9500 .
C16 C17 1.386(4) .
C17 H17 0.9500 .
C17 C18 1.391(4) .
C18 C19 1.398(4) .
C18 C21 1.496(4) .
C19 H19 0.9500 .
C19 C20 1.377(4) .
C20 H20 0.9500 .
C21 H21A 0.9800 .
C21 H21B 0.9800 .
C21 H21C 0.9800 .
O2 O2 1.389(5) 2_655
O2 H2A 0.8611 .

loop_
_geom_hbond_atom_site_label_D
_geom_hbond_atom_site_label_H
_geom_hbond_atom_site_label_A
_geom_hbond_distance_DH
_geom_hbond_distance_HA
_geom_hbond_distance_DA
_geom_hbond_angle_DHA
_geom_hbond_publ_flag
O2 H2A O1 0.86 1.93 2.724(3) 153.1 yes

loop_
_geom_torsion_atom_site_label_1
_geom_torsion_atom_site_label_2
_geom_torsion_atom_site_label_3
_geom_torsion_atom_site_label_4
_geom_torsion
P1 C1 C2 C3 -178.8(2)
P1 C1 C6 C5 179.5(2)
P1 C8 C9 C10 -176.5(2)
P1 C8 C13 C12 177.5(2)
P1 C15 C16 C17 177.6(2)
P1 C15 C20 C19 -177.2(2)
O1 P1 C1 C2 -51.5(2)
O1 P1 C1 C6 128.7(2)
O1 P1 C8 C9 133.4(2)
O1 P1 C8 C13 -44.4(3)
O1 P1 C15 C16 151.3(2)
O1 P1 C15 C20 -30.5(3)
C1 P1 C8 C9 10.0(3)
C1 P1 C8 C13 -167.9(2)
C1 P1 C15 C16 -84.7(2)
C1 P1 C15 C20 93.6(2)
C1 C2 C3 C4 -0.9(4)
C2 C1 C6 C5 -0.3(4)
C2 C3 C4 C5 0.0(4)
C2 C3 C4 C7 -178.7(3)
C3 C4 C5 C6 0.7(4)
C4 C5 C6 C1 -0.6(4)
C6 C1 C2 C3 1.0(4)
C7 C4 C5 C6 179.4(3)
C8 P1 C1 C2 71.2(2)
C8 P1 C1 C6 -108.6(2)
C8 P1 C15 C16 28.1(3)
C8 P1 C15 C20 -153.6(2)
C8 C9 C10 C11 -0.8(4)
C9 C8 C13 C12 -0.5(4)
C9 C10 C11 C12 -0.5(4)
C9 C10 C11 C14 178.8(3)
C10 C11 C12 C13 1.4(4)
C11 C12 C13 C8 -0.9(5)
C13 C8 C9 C10 1.3(4)
C14 C11 C12 C13 -178.0(3)
C15 P1 C1 C2 -175.2(2)
C15 P1 C1 C6 5.0(3)
C15 P1 C8 C9 -103.0(2)
C15 P1 C8 C13 79.2(2)
C15 C16 C17 C18 -0.4(4)
C16 C15 C20 C19 1.1(4)
C16 C17 C18 C19 1.1(4)
C16 C17 C18 C21 179.4(3)
C17 C18 C19 C20 -0.6(5)
C18 C19 C20 C15 -0.4(5)
C20 C15 C16 C17 -0.7(4)
C21 C18 C19 C20 -179.0(3)
